data_4118851
loop_
_publ_author_name
'Xun Zhang'
'Shuichi Suzuki'
'Masatoshi Kozaki'
'Keiji Okada'

_publ_contact_author_address
;
Department of Chemistry, Graduate School of Science, Osaka City University, 
Sumiyoshi-ku, Osaka 558-8585, Japan
;
_publ_contact_author_email okadak@sci.osaka-cu.ac.jp
_publ_contact_author_fax +81-666902709
_publ_contact_author_name 'Okada, K.'
_publ_contact_author_phone +81-66052568
_publ_section_title
;
 NCN Pincer-Pt Complexes Coordinated by (Nitronyl Nitroxide)-2-ide Radical
 Anion
;
_journal_name_full 'Journal of the American Chemical Society'
_journal_page_first 17866
_journal_page_last 17868
_journal_paper_doi 10.1021/ja308103g
_journal_volume 134
_journal_year 2012
_chemical_formula_moiety 'C19 H21 N6 O2 Pt, 2(C H2 Cl2)'
_chemical_formula_sum 'C21 H25 Cl4 N6 O2 Pt'
_chemical_formula_weight 730.36
_space_group_IT_number 14
_symmetry_cell_setting monoclinic
_symmetry_Int_Tables_number 14
_symmetry_space_group_name_Hall '-P 2yn'
_symmetry_space_group_name_H-M 'P 1 21/n 1'
_audit_author_name 'Tanaka, R.'
_audit_creation_date 2010-12-24
_audit_creation_method SHELXL-97
_cell_angle_alpha 90.00
_cell_angle_beta 91.340(5)
_cell_angle_gamma 90.00
_cell_formula_units_Z 4
_cell_length_a 8.9700(18)
_cell_length_b 18.360(4)
_cell_length_c 15.800(3)
_cell_measurement_reflns_used 8949
_cell_measurement_temperature 150(2)
_cell_measurement_theta_max 27.4835
_cell_measurement_theta_min 4.0270
_cell_volume 2601.4(9)
_computing_cell_refinement CrystalClear
_computing_data_collection 'CrystalClear (Rigaku, 2001)'
_computing_molecular_graphics 'Ortep-3 for Windows (Farrugia, 1997)'
_computing_publication_material SHELXL97
_computing_structure_refinement 'SHELXL-97 (Sheldrick, 1997)'
_computing_structure_solution 'SIR97 (Altomare <i>et al.</i>,  1999)'
_diffrn_ambient_temperature 150(2)
_diffrn_detector_area_resol_mean 7.32
_diffrn_measured_fraction_theta_full 0.986
_diffrn_measured_fraction_theta_max 0.987
_diffrn_measurement_details
;
scan:
    Number of images: 360
               Slice: -80.0000 - 100.0000
         Image width: 0.5000
            Exp time: 3.0000
       Rotation axis: Phi
               Omega: 0.0000
                 Chi: 0.0000
                 Phi: 0.0000
                 XTD: 35.1633
              2theta: 9.8176
scan:
    Number of images: 100
               Slice: -30.0000 - 20.0000
         Image width: 0.5000
            Exp time: 3.0000
       Rotation axis: Omega
               Omega: 0.0000
                 Chi: 90.0000
                 Phi: 0.0000
                 XTD: 35.1633
              2theta: 9.8176
scan:
    Number of images: 100
               Slice: -30.0000 - 20.0000
         Image width: 0.5000
            Exp time: 3.0000
       Rotation axis: Omega
               Omega: 0.0000
                 Chi: 90.0000
                 Phi: 90.0000
                 XTD: 35.1633
              2theta: 9.8176
scan:
    Number of images: 100
               Slice: -30.0000 - 20.0000
         Image width: 0.5000
            Exp time: 3.0000
       Rotation axis: Omega
               Omega: 0.0000
                 Chi: 90.0000
                 Phi: 180.0000
                 XTD: 35.1633
              2theta: 9.8176

;
_diffrn_measurement_device 'Mercury CCD (2x2 bin mode)'
_diffrn_measurement_device_details 'AFC7: Eulerian 3-circle'
_diffrn_measurement_device_type 'Rigaku/MSC Mercury CCD'
_diffrn_measurement_method '\w or \f'
_diffrn_radiation_detector CCD
_diffrn_radiation_monochromator 'Graphite Monochromator'
_diffrn_radiation_source 'Rotating Anode'
_diffrn_radiation_type MoK\a
_diffrn_radiation_wavelength 0.71070
_diffrn_reflns_av_R_equivalents 0.0749
_diffrn_reflns_av_sigmaI/netI 0.0692
_diffrn_reflns_limit_h_max 11
_diffrn_reflns_limit_h_min -9
_diffrn_reflns_limit_k_max 20
_diffrn_reflns_limit_k_min -23
_diffrn_reflns_limit_l_max 20
_diffrn_reflns_limit_l_min -20
_diffrn_reflns_number 25334
_diffrn_reflns_reduction_process 'Lp corrections applied'
_diffrn_reflns_theta_full 25.00
_diffrn_reflns_theta_max 27.48
_diffrn_reflns_theta_min 4.03
_diffrn_source_current 250.0000
_diffrn_source_power 15.0000
_diffrn_source_voltage 60.0000
_exptl_absorpt_coefficient_mu 5.836
_exptl_absorpt_correction_T_max 0.8444
_exptl_absorpt_correction_T_min 0.1881
_exptl_absorpt_correction_type multi-scan
_exptl_absorpt_process_details '(Jacobson, 1998)'
_exptl_crystal_colour 'reddish purple'
_exptl_crystal_density_diffrn 1.865
_exptl_crystal_description Prism
_exptl_crystal_F_000 1420
_exptl_crystal_preparation 'mounted on the CryoLoop with Palaton oil and placed in N2 stream at 150(2) K'
_exptl_crystal_size_max 0.43
_exptl_crystal_size_mid 0.04
_exptl_crystal_size_min 0.03
_refine_diff_density_max 2.619
_refine_diff_density_min -1.446
_refine_diff_density_rms 0.190
_refine_ls_extinction_method none
_refine_ls_goodness_of_fit_ref 1.072
_refine_ls_hydrogen_treatment constr
_refine_ls_matrix_type full
_refine_ls_number_parameters 311
_refine_ls_number_reflns 5905
_refine_ls_number_restraints 0
_refine_ls_restrained_S_all 1.072
_refine_ls_R_factor_all 0.0719
_refine_ls_R_factor_gt 0.0476
_refine_ls_shift/su_max 0.001
_refine_ls_shift/su_mean 0.000
_refine_ls_structure_factor_coef Fsqd
_refine_ls_weighting_details 'calc w=1/[\s^2^(Fo^2^)+(0.0338P)^2^+9.8407P] where P=(Fo^2^+2Fc^2^)/3'
_refine_ls_weighting_scheme calc
_refine_ls_wR_factor_gt 0.0932
_refine_ls_wR_factor_ref 0.1007
_reflns_number_gt 4623
_reflns_number_total 5905
_reflns_threshold_expression >2sigma(I)
_cod_data_source_file ja308103g_si_005.cif
_cod_data_source_block 2(NN-Pt(NCN)-2)
_cod_original_cell_volume 2601.4(10)
_cod_original_sg_symbol_Hall '-P 2yn '
_cod_database_code 4118851

loop_
_symmetry_equiv_pos_as_xyz
'x, y, z'
'-x+1/2, y+1/2, -z+1/2'
'-x, -y, -z'
'x-1/2, -y-1/2, z-1/2'

loop_
_atom_site_label
_atom_site_type_symbol
_atom_site_fract_x
_atom_site_fract_y
_atom_site_fract_z
_atom_site_U_iso_or_equiv
_atom_site_adp_type
_atom_site_occupancy
_atom_site_symmetry_multiplicity
_atom_site_calc_flag
_atom_site_refinement_flags
Pt1 Pt 0.74542(2) 0.017878(13) 0.424969(15) 0.01884(8) Uani 1 1 d .
N1 N 0.5996(5) 0.0906(3) 0.4728(3) 0.0228(12) Uani 1 1 d .
N2 N 0.5770(5) 0.0822(3) 0.5583(3) 0.0223(12) Uani 1 1 d .
C1 C 0.4703(7) 0.1290(4) 0.5822(5) 0.0287(16) Uani 1 1 d .
H1A H 0.4332 0.1339 0.6378 0.034 Uiso 1 1 calc R
C2 C 0.4250(8) 0.1679(4) 0.5139(5) 0.0312(16) Uani 1 1 d .
H2A H 0.3515 0.2052 0.5121 0.037 Uiso 1 1 calc R
C3 C 0.5087(7) 0.1422(4) 0.4457(5) 0.0263(15) Uani 1 1 d .
H3A H 0.5006 0.1594 0.3891 0.032 Uiso 1 1 calc R
C4 C 0.7542(7) -0.0088(4) 0.5443(4) 0.0212(13) Uani 1 1 d .
C5 C 0.6652(7) 0.0294(3) 0.6011(4) 0.0193(13) Uani 1 1 d .
C6 C 0.6702(7) 0.0118(4) 0.6864(4) 0.0262(14) Uani 1 1 d .
H6A H 0.6093 0.0362 0.7258 0.031 Uiso 1 1 calc R
C7 C 0.7686(7) -0.0436(4) 0.7122(5) 0.0294(16) Uani 1 1 d .
H7A H 0.7736 -0.0561 0.7706 0.035 Uiso 1 1 calc R
C8 C 0.8601(7) -0.0815(4) 0.6568(4) 0.0283(15) Uani 1 1 d .
H8A H 0.9268 -0.1183 0.6764 0.034 Uiso 1 1 calc R
C9 C 0.8489(7) -0.0627(4) 0.5724(4) 0.0248(14) Uani 1 1 d .
N3 N 0.8902(5) -0.0665(3) 0.4237(3) 0.0219(12) Uani 1 1 d .
N4 N 0.9249(6) -0.0937(3) 0.5028(4) 0.0239(12) Uani 1 1 d .
C10 C 1.0255(7) -0.1478(4) 0.4973(5) 0.0289(16) Uani 1 1 d .
H10A H 1.0679 -0.1746 0.5433 0.035 Uiso 1 1 calc R
C11 C 1.0557(7) -0.1572(4) 0.4132(5) 0.0291(16) Uani 1 1 d .
H11A H 1.1216 -0.1917 0.3893 0.035 Uiso 1 1 calc R
C12 C 0.9687(7) -0.1050(4) 0.3699(4) 0.0274(15) Uani 1 1 d .
H12A H 0.9666 -0.0983 0.3103 0.033 Uiso 1 1 calc R
C13 C 0.7353(6) 0.0493(4) 0.2997(4) 0.0191(13) Uani 1 1 d .
N5 N 0.7555(5) 0.1185(3) 0.2716(3) 0.0211(11) Uani 1 1 d .
O1 O 0.7907(5) 0.1746(2) 0.3182(3) 0.0274(10) Uani 1 1 d .
C14 C 0.7100(8) 0.1293(4) 0.1816(5) 0.0302(16) Uani 1 1 d .
C15 C 0.7201(8) 0.0503(4) 0.1488(4) 0.0308(16) Uani 1 1 d .
N6 N 0.7049(6) 0.0098(3) 0.2298(4) 0.0229(12) Uani 1 1 d .
O2 O 0.6777(5) -0.0604(3) 0.2301(3) 0.0283(11) Uani 1 1 d .
C16 C 0.5481(8) 0.1581(5) 0.1819(6) 0.046(2) Uani 1 1 d .
H16A H 0.4838 0.1223 0.2089 0.069 Uiso 1 1 calc R
H16B H 0.5128 0.1664 0.1235 0.069 Uiso 1 1 calc R
H16C H 0.5450 0.2041 0.2134 0.069 Uiso 1 1 calc R
C17 C 0.8082(11) 0.1839(5) 0.1395(5) 0.049(2) Uani 1 1 d .
H17A H 0.7918 0.2322 0.1639 0.073 Uiso 1 1 calc R
H17B H 0.7842 0.1852 0.0787 0.073 Uiso 1 1 calc R
H17C H 0.9129 0.1699 0.1482 0.073 Uiso 1 1 calc R
C18 C 0.5987(10) 0.0262(5) 0.0857(6) 0.049(2) Uani 1 1 d .
H18A H 0.6127 -0.0254 0.0718 0.073 Uiso 1 1 calc R
H18B H 0.6047 0.0555 0.0340 0.073 Uiso 1 1 calc R
H18C H 0.5007 0.0329 0.1107 0.073 Uiso 1 1 calc R
C19 C 0.8760(10) 0.0321(5) 0.1163(6) 0.047(2) Uani 1 1 d .
H19A H 0.9519 0.0495 0.1571 0.070 Uiso 1 1 calc R
H19B H 0.8899 0.0559 0.0616 0.070 Uiso 1 1 calc R
H19C H 0.8855 -0.0207 0.1096 0.070 Uiso 1 1 calc R
C20 C 0.0364(8) 0.3002(4) 0.3076(5) 0.0341(17) Uani 1 1 d .
H20A H -0.0437 0.2631 0.3075 0.041 Uiso 1 1 calc R
H20B H -0.0056 0.3455 0.2828 0.041 Uiso 1 1 calc R
Cl1 Cl 0.0958(2) 0.31725(13) 0.41269(14) 0.0504(5) Uani 1 1 d .
Cl2 Cl 0.1812(2) 0.26959(14) 0.24495(15) 0.0537(6) Uani 1 1 d .
C21 C 0.6812(8) 0.3199(5) 0.4087(6) 0.043(2) Uani 1 1 d .
H21A H 0.7432 0.3545 0.3768 0.051 Uiso 1 1 calc R
H21B H 0.7148 0.2699 0.3954 0.051 Uiso 1 1 calc R
Cl3 Cl 0.7058(3) 0.33613(15) 0.51857(16) 0.0601(6) Uani 1 1 d .
Cl4 Cl 0.4923(2) 0.33021(13) 0.37682(17) 0.0567(6) Uani 1 1 d .

loop_
_atom_site_aniso_label
_atom_site_aniso_U_11
_atom_site_aniso_U_22
_atom_site_aniso_U_33
_atom_site_aniso_U_23
_atom_site_aniso_U_13
_atom_site_aniso_U_12
Pt1 0.02082(13) 0.01818(13) 0.01749(13) 0.00081(11) -0.00017(8) -0.00080(10)
N1 0.023(3) 0.027(3) 0.018(3) 0.000(2) -0.001(2) -0.003(2)
N2 0.025(3) 0.021(3) 0.021(3) -0.001(2) 0.002(2) 0.001(2)
C1 0.028(4) 0.028(4) 0.030(4) -0.008(3) -0.001(3) 0.004(3)
C2 0.030(4) 0.025(4) 0.038(5) -0.004(3) 0.000(3) 0.002(3)
C3 0.030(4) 0.021(4) 0.028(4) 0.000(3) 0.000(3) -0.002(3)
C4 0.026(3) 0.025(4) 0.013(3) -0.002(3) 0.001(2) -0.008(3)
C5 0.026(3) 0.016(3) 0.016(3) 0.005(3) 0.000(2) 0.003(2)
C6 0.027(3) 0.032(4) 0.020(3) -0.003(3) -0.002(3) -0.007(3)
C7 0.029(4) 0.034(4) 0.025(4) 0.007(3) -0.004(3) -0.006(3)
C8 0.023(3) 0.038(4) 0.024(4) 0.008(3) 0.002(3) 0.000(3)
C9 0.019(3) 0.030(4) 0.025(4) 0.003(3) -0.001(3) -0.005(3)
N3 0.020(3) 0.022(3) 0.024(3) -0.001(2) 0.001(2) 0.007(2)
N4 0.024(3) 0.025(3) 0.023(3) 0.007(2) -0.004(2) 0.004(2)
C10 0.033(4) 0.019(4) 0.034(4) 0.004(3) -0.007(3) 0.000(3)
C11 0.028(4) 0.028(4) 0.031(4) -0.010(3) 0.005(3) 0.002(3)
C12 0.030(4) 0.029(4) 0.024(4) 0.003(3) 0.002(3) -0.002(3)
C13 0.025(3) 0.019(3) 0.014(3) 0.002(3) -0.001(2) 0.001(2)
N5 0.022(3) 0.021(3) 0.020(3) 0.001(2) -0.003(2) -0.002(2)
O1 0.040(3) 0.020(3) 0.022(3) -0.004(2) -0.005(2) -0.0038(19)
C14 0.042(4) 0.023(4) 0.025(4) 0.007(3) -0.010(3) -0.009(3)
C15 0.045(4) 0.030(4) 0.017(4) -0.003(3) -0.004(3) -0.005(3)
N6 0.028(3) 0.019(3) 0.022(3) 0.001(2) 0.001(2) -0.001(2)
O2 0.040(3) 0.019(3) 0.026(3) 0.004(2) 0.002(2) -0.008(2)
C16 0.043(5) 0.039(5) 0.055(6) 0.003(4) -0.018(4) 0.008(4)
C17 0.085(6) 0.030(5) 0.030(5) 0.009(4) -0.006(4) -0.014(4)
C18 0.072(6) 0.038(5) 0.035(5) 0.009(4) -0.018(4) -0.013(4)
C19 0.072(6) 0.037(5) 0.032(5) -0.002(4) 0.018(4) -0.005(4)
C20 0.031(4) 0.033(4) 0.038(5) 0.011(4) 0.002(3) 0.000(3)
Cl1 0.0510(12) 0.0638(16) 0.0363(12) -0.0067(11) -0.0039(9) -0.0013(10)
Cl2 0.0441(12) 0.0731(17) 0.0443(13) -0.0013(12) 0.0098(9) -0.0004(10)
C21 0.032(4) 0.042(5) 0.054(6) 0.001(4) 0.003(4) 0.002(3)
Cl3 0.0542(13) 0.0780(19) 0.0479(15) 0.0010(13) -0.0042(10) -0.0037(11)
Cl4 0.0370(11) 0.0529(14) 0.0796(18) 0.0177(13) -0.0130(10) -0.0056(9)

loop_
_atom_type_symbol
_atom_type_description
_atom_type_scat_dispersion_real
_atom_type_scat_dispersion_imag
_atom_type_scat_source
C C 0.0033 0.0016 'International Tables Vol C Tables 4.2.6.8 and 6.1.1.4'
H H 0.0000 0.0000 'International Tables Vol C Tables 4.2.6.8 and 6.1.1.4'
N N 0.0061 0.0033 'International Tables Vol C Tables 4.2.6.8 and 6.1.1.4'
O O 0.0106 0.0060 'International Tables Vol C Tables 4.2.6.8 and 6.1.1.4'
Cl Cl 0.1484 0.1585 'International Tables Vol C Tables 4.2.6.8 and 6.1.1.4'
Pt Pt -1.7033 8.3905 'International Tables Vol C Tables 4.2.6.8 and 6.1.1.4'

loop_
_geom_angle_atom_site_label_1
_geom_angle_atom_site_label_2
_geom_angle_atom_site_label_3
_geom_angle
C4 Pt1 N3 78.8(2)
C4 Pt1 N1 79.4(2)
N3 Pt1 N1 158.2(2)
C4 Pt1 C13 178.3(3)
N3 Pt1 C13 102.6(2)
N1 Pt1 C13 99.1(2)
C3 N1 N2 107.1(5)
C3 N1 Pt1 139.0(5)
N2 N1 Pt1 113.7(4)
C1 N2 N1 109.0(5)
C1 N2 C5 134.2(6)
N1 N2 C5 116.8(5)
N2 C1 C2 108.4(6)
N2 C1 H1A 125.8
C2 C1 H1A 125.8
C1 C2 C3 106.2(6)
C1 C2 H2A 126.9
C3 C2 H2A 126.9
N1 C3 C2 109.3(6)
N1 C3 H3A 125.3
C2 C3 H3A 125.3
C9 C4 C5 120.8(6)
C9 C4 Pt1 120.3(5)
C5 C4 Pt1 118.8(5)
C6 C5 C4 119.9(6)
C6 C5 N2 129.1(6)
C4 C5 N2 111.0(5)
C5 C6 C7 117.3(6)
C5 C6 H6A 121.3
C7 C6 H6A 121.3
C8 C7 C6 123.6(7)
C8 C7 H7A 118.2
C6 C7 H7A 118.2
C9 C8 C7 116.8(6)
C9 C8 H8A 121.6
C7 C8 H8A 121.6
C4 C9 C8 121.6(6)
C4 C9 N4 110.1(6)
C8 C9 N4 128.4(6)
C12 N3 N4 106.1(5)
C12 N3 Pt1 140.2(5)
N4 N3 Pt1 113.7(4)
C10 N4 N3 110.3(5)
C10 N4 C9 132.7(6)
N3 N4 C9 116.9(5)
N4 C10 C11 107.7(6)
N4 C10 H10A 126.2
C11 C10 H10A 126.2
C10 C11 C12 105.3(6)
C10 C11 H11A 127.3
C12 C11 H11A 127.3
N3 C12 C11 110.6(6)
N3 C12 H12A 124.7
C11 C12 H12A 124.7
N6 C13 N5 105.2(5)
N6 C13 Pt1 129.9(5)
N5 C13 Pt1 124.9(5)
O1 N5 C13 126.0(5)
O1 N5 C14 119.6(5)
C13 N5 C14 113.7(5)
N5 C14 C17 111.3(6)
N5 C14 C15 100.3(5)
C17 C14 C15 116.0(7)
N5 C14 C16 106.3(6)
C17 C14 C16 109.5(7)
C15 C14 C16 112.7(6)
N6 C15 C18 109.8(6)
N6 C15 C19 106.3(6)
C18 C15 C19 111.1(7)
N6 C15 C14 99.9(5)
C18 C15 C14 116.5(6)
C19 C15 C14 112.2(6)
O2 N6 C13 124.2(5)
O2 N6 C15 120.9(5)
C13 N6 C15 114.6(5)
C14 C16 H16A 109.5
C14 C16 H16B 109.5
H16A C16 H16B 109.5
C14 C16 H16C 109.5
H16A C16 H16C 109.5
H16B C16 H16C 109.5
C14 C17 H17A 109.5
C14 C17 H17B 109.5
H17A C17 H17B 109.5
C14 C17 H17C 109.5
H17A C17 H17C 109.5
H17B C17 H17C 109.5
C15 C18 H18A 109.5
C15 C18 H18B 109.5
H18A C18 H18B 109.5
C15 C18 H18C 109.5
H18A C18 H18C 109.5
H18B C18 H18C 109.5
C15 C19 H19A 109.5
C15 C19 H19B 109.5
H19A C19 H19B 109.5
C15 C19 H19C 109.5
H19A C19 H19C 109.5
H19B C19 H19C 109.5
Cl2 C20 Cl1 112.3(4)
Cl2 C20 H20A 109.1
Cl1 C20 H20A 109.1
Cl2 C20 H20B 109.1
Cl1 C20 H20B 109.1
H20A C20 H20B 107.9
Cl4 C21 Cl3 111.0(4)
Cl4 C21 H21A 109.4
Cl3 C21 H21A 109.4
Cl4 C21 H21B 109.4
Cl3 C21 H21B 109.4
H21A C21 H21B 108.0

loop_
_geom_bond_atom_site_label_1
_geom_bond_atom_site_label_2
_geom_bond_distance
Pt1 C4 1.948(6)
Pt1 N3 2.022(5)
Pt1 N1 2.027(5)
Pt1 C13 2.061(6)
N1 C3 1.315(8)
N1 N2 1.381(7)
N2 C1 1.347(8)
N2 C5 1.413(8)
C1 C2 1.349(10)
C1 H1A 0.9500
C2 C3 1.408(10)
C2 H2A 0.9500
C3 H3A 0.9500
C4 C9 1.372(9)
C4 C5 1.403(9)
C5 C6 1.387(9)
C6 C7 1.400(10)
C6 H6A 0.9500
C7 C8 1.399(10)
C7 H7A 0.9500
C8 C9 1.379(9)
C8 H8A 0.9500
C9 N4 1.425(8)
N3 C12 1.321(8)
N3 N4 1.375(7)
N4 C10 1.345(8)
C10 C11 1.374(10)
C10 H10A 0.9500
C11 C12 1.403(10)
C11 H11A 0.9500
C12 H12A 0.9500
C13 N6 1.344(8)
C13 N5 1.359(8)
N5 O1 1.300(7)
N5 C14 1.483(9)
C14 C17 1.501(10)
C14 C15 1.544(10)
C14 C16 1.546(10)
C15 N6 1.489(9)
C15 C18 1.526(10)
C15 C19 1.537(11)
N6 O2 1.312(7)
C16 H16A 0.9800
C16 H16B 0.9800
C16 H16C 0.9800
C17 H17A 0.9800
C17 H17B 0.9800
C17 H17C 0.9800
C18 H18A 0.9800
C18 H18B 0.9800
C18 H18C 0.9800
C19 H19A 0.9800
C19 H19B 0.9800
C19 H19C 0.9800
C20 Cl2 1.744(7)
C20 Cl1 1.760(8)
C20 H20A 0.9900
C20 H20B 0.9900
C21 Cl4 1.766(8)
C21 Cl3 1.770(9)
C21 H21A 0.9900
C21 H21B 0.9900

loop_
_geom_torsion_atom_site_label_1
_geom_torsion_atom_site_label_2
_geom_torsion_atom_site_label_3
_geom_torsion_atom_site_label_4
_geom_torsion
C4 Pt1 N1 C3 -176.7(7)
N3 Pt1 N1 C3 -173.3(6)
C13 Pt1 N1 C3 4.3(7)
C4 Pt1 N1 N2 -2.9(4)
N3 Pt1 N1 N2 0.5(8)
C13 Pt1 N1 N2 178.1(4)
C3 N1 N2 C1 0.5(7)
Pt1 N1 N2 C1 -175.2(4)
C3 N1 N2 C5 -179.4(5)
Pt1 N1 N2 C5 4.9(6)
N1 N2 C1 C2 -0.7(7)
C5 N2 C1 C2 179.3(7)
N2 C1 C2 C3 0.6(8)
N2 N1 C3 C2 -0.2(7)
Pt1 N1 C3 C2 173.9(5)
C1 C2 C3 N1 -0.2(8)
N3 Pt1 C4 C9 3.6(5)
N1 Pt1 C4 C9 -177.7(6)
C13 Pt1 C4 C9 -143(7)
N3 Pt1 C4 C5 -178.0(5)
N1 Pt1 C4 C5 0.7(5)
C13 Pt1 C4 C5 36(8)
C9 C4 C5 C6 -1.3(9)
Pt1 C4 C5 C6 -179.6(5)
C9 C4 C5 N2 -180.0(6)
Pt1 C4 C5 N2 1.7(7)
C1 N2 C5 C6 -2.7(12)
N1 N2 C5 C6 177.2(6)
C1 N2 C5 C4 175.8(7)
N1 N2 C5 C4 -4.2(7)
C4 C5 C6 C7 1.4(9)
N2 C5 C6 C7 179.8(6)
C5 C6 C7 C8 -0.3(10)
C6 C7 C8 C9 -0.9(10)
C5 C4 C9 C8 0.0(10)
Pt1 C4 C9 C8 178.4(5)
C5 C4 C9 N4 179.2(6)
Pt1 C4 C9 N4 -2.5(7)
C7 C8 C9 C4 1.0(10)
C7 C8 C9 N4 -178.0(6)
C4 Pt1 N3 C12 178.2(8)
N1 Pt1 N3 C12 174.7(6)
C13 Pt1 N3 C12 -2.8(8)
C4 Pt1 N3 N4 -3.9(4)
N1 Pt1 N3 N4 -7.3(8)
C13 Pt1 N3 N4 175.1(4)
C12 N3 N4 C10 0.8(7)
Pt1 N3 N4 C10 -177.8(4)
C12 N3 N4 C9 -177.5(5)
Pt1 N3 N4 C9 3.8(7)
C4 C9 N4 C10 -179.0(7)
C8 C9 N4 C10 0.1(12)
C4 C9 N4 N3 -1.0(8)
C8 C9 N4 N3 178.0(6)
N3 N4 C10 C11 -1.0(7)
C9 N4 C10 C11 177.0(6)
N4 C10 C11 C12 0.8(8)
N4 N3 C12 C11 -0.3(7)
Pt1 N3 C12 C11 177.7(5)
C10 C11 C12 N3 -0.3(8)
C4 Pt1 C13 N6 -160(7)
N3 Pt1 C13 N6 53.6(6)
N1 Pt1 C13 N6 -125.4(5)
C4 Pt1 C13 N5 18(8)
N3 Pt1 C13 N5 -128.4(5)
N1 Pt1 C13 N5 52.5(5)
N6 C13 N5 O1 -178.3(5)
Pt1 C13 N5 O1 3.3(8)
N6 C13 N5 C14 11.1(7)
Pt1 C13 N5 C14 -167.3(4)
O1 N5 C14 C17 42.8(8)
C13 N5 C14 C17 -146.0(6)
O1 N5 C14 C15 166.1(5)
C13 N5 C14 C15 -22.7(7)
O1 N5 C14 C16 -76.4(7)
C13 N5 C14 C16 94.8(7)
N5 C14 C15 N6 22.9(6)
C17 C14 C15 N6 142.9(6)
C16 C14 C15 N6 -89.8(7)
N5 C14 C15 C18 141.0(6)
C17 C14 C15 C18 -99.0(8)
C16 C14 C15 C18 28.3(9)
N5 C14 C15 C19 -89.4(7)
C17 C14 C15 C19 30.6(9)
C16 C14 C15 C19 157.9(7)
N5 C13 N6 O2 -179.8(5)
Pt1 C13 N6 O2 -1.5(9)
N5 C13 N6 C15 6.6(7)
Pt1 C13 N6 C15 -175.2(5)
C18 C15 N6 O2 43.3(8)
C19 C15 N6 O2 -76.9(7)
C14 C15 N6 O2 166.3(5)
C18 C15 N6 C13 -142.8(6)
C19 C15 N6 C13 97.0(7)
C14 C15 N6 C13 -19.8(7)
